data_1547236
loop_
_publ_author_name
'Yu, Xiaolong'
'Chen, Kehao'
'Guo, Shan'
'Shi, Pengfei'
'Song, Chao'
'Zhu, Jin'

_publ_section_title
;
 Direct Access to Cobaltacycles via C-H Activation: N-Chloroamide-Enabled
 Room-Temperature Synthesis of Heterocycles.
;
_journal_issue 19
_journal_name_full 'Organic letters'
_journal_page_first 5348
_journal_page_last 5351
_journal_paper_doi 10.1021/acs.orglett.7b02632
_journal_volume 19
_journal_year 2017
_chemical_formula_moiety 'C18 H18 Cl Co F N O2'
_chemical_formula_sum 'C18 H18 Cl Co F N O2'
_chemical_formula_weight 393.71
_space_group_crystal_system orthorhombic
_space_group_IT_number 61
_space_group_name_Hall '-P 2ac 2ab'
_space_group_name_H-M_alt 'P b c a'
_symmetry_space_group_name_Hall '-P 2ac 2ab'
_symmetry_space_group_name_H-M 'P b c a'
_atom_sites_solution_hydrogens geom
_audit_creation_method SHELXL-2014/7
_cell_angle_alpha 90
_cell_angle_beta 90
_cell_angle_gamma 90
_cell_formula_units_Z 8
_cell_length_a 13.6337(7)
_cell_length_b 14.5730(7)
_cell_length_c 17.0961(9)
_cell_measurement_reflns_used 8806
_cell_measurement_temperature 173(2)
_cell_measurement_theta_max 65.06
_cell_measurement_theta_min 5.14
_cell_volume 3396.7(3)
_computing_structure_refinement 'SHELXL-2014/7 (Sheldrick, 2014)'
_diffrn_ambient_temperature 173(2)
_diffrn_measured_fraction_theta_full 0.999
_diffrn_measured_fraction_theta_max 0.999
_diffrn_measurement_device_type 'Bruker D8 Venture'
_diffrn_measurement_method '\f and \w scans'
_diffrn_radiation_type CuK\a
_diffrn_radiation_wavelength 1.54178
_diffrn_reflns_av_R_equivalents 0.0965
_diffrn_reflns_av_unetI/netI 0.0479
_diffrn_reflns_Laue_measured_fraction_full 0.999
_diffrn_reflns_Laue_measured_fraction_max 0.999
_diffrn_reflns_limit_h_max 16
_diffrn_reflns_limit_h_min -16
_diffrn_reflns_limit_k_max 17
_diffrn_reflns_limit_k_min -16
_diffrn_reflns_limit_l_max 20
_diffrn_reflns_limit_l_min -19
_diffrn_reflns_number 22970
_diffrn_reflns_point_group_measured_fraction_full 0.999
_diffrn_reflns_point_group_measured_fraction_max 0.999
_diffrn_reflns_theta_full 65.130
_diffrn_reflns_theta_max 65.130
_diffrn_reflns_theta_min 5.141
_exptl_absorpt_coefficient_mu 9.550
_exptl_crystal_colour colorless
_exptl_crystal_density_diffrn 1.540
_exptl_crystal_description block
_exptl_crystal_F_000 1616
_exptl_crystal_size_max 0.180
_exptl_crystal_size_mid 0.160
_exptl_crystal_size_min 0.140
_exptl_transmission_factor_max 0.7526
_exptl_transmission_factor_min 0.5477
_refine_diff_density_max 0.716
_refine_diff_density_min -0.347
_refine_diff_density_rms 0.085
_refine_ls_extinction_method none
_refine_ls_goodness_of_fit_ref 1.037
_refine_ls_hydrogen_treatment constr
_refine_ls_matrix_type full
_refine_ls_number_parameters 222
_refine_ls_number_reflns 2891
_refine_ls_number_restraints 0
_refine_ls_restrained_S_all 1.037
_refine_ls_R_factor_all 0.0731
_refine_ls_R_factor_gt 0.0531
_refine_ls_shift/su_max 0.006
_refine_ls_shift/su_mean 0.000
_refine_ls_structure_factor_coef Fsqd
_refine_ls_weighting_details 'w=1/[\s^2^(Fo^2^)+(0.0791P)^2^+3.9213P] where P=(Fo^2^+2Fc^2^)/3'
_refine_ls_weighting_scheme calc
_refine_ls_wR_factor_gt 0.1340
_refine_ls_wR_factor_ref 0.1469
_reflns_Friedel_coverage 0.000
_reflns_number_gt 2222
_reflns_number_total 2891
_reflns_threshold_expression 'I > 2\s(I)'
_cod_data_source_file ol7b02632_si_003.cif
_cod_data_source_block ta_a
_cod_depositor_comments 'Adding full bibliography for 1547236--1547237.cif.'
_cod_database_code 1547236
_shelx_shelxl_version_number 2014/7
_shelx_space_group_comment
;
The symmetry employed for this shelxl refinement is uniquely defined
by the following loop, which should always be used as a source of
symmetry information in preference to the above space-group names.
They are only intended as comments.
;
_shelx_estimated_absorpt_t_min 0.278
_shelx_estimated_absorpt_t_max 0.348

loop_
_space_group_symop_operation_xyz
'x, y, z'
'-x+1/2, -y, z+1/2'
'-x, y+1/2, -z+1/2'
'x+1/2, -y+1/2, -z'
'-x, -y, -z'
'x-1/2, y, -z-1/2'
'x, -y-1/2, z-1/2'
'-x-1/2, y-1/2, z'

loop_
_atom_site_label
_atom_site_type_symbol
_atom_site_fract_x
_atom_site_fract_y
_atom_site_fract_z
_atom_site_U_iso_or_equiv
_atom_site_adp_type
_atom_site_occupancy
_atom_site_site_symmetry_order
_atom_site_calc_flag
_atom_site_refinement_flags_posn
_atom_site_refinement_flags_adp
Co1 Co 0.62497(5) 0.29815(4) 0.61091(4) 0.0275(2) Uani 1 1 d . .
C1 C 0.7455(4) 0.2592(3) 0.3825(3) 0.0394(11) Uani 1 1 d . .
Cl1 Cl 0.68856(10) 0.48283(8) 0.70465(7) 0.0511(4) Uani 1 1 d . .
N1 N 0.6783(3) 0.4218(2) 0.6190(2) 0.0370(9) Uani 1 1 d . .
O1 O 0.7551(3) 0.5397(2) 0.5523(2) 0.0490(9) Uani 1 1 d . .
F1 F 0.7581(2) 0.1911(2) 0.32888(16) 0.0548(8) Uani 1 1 d . .
C4 C 0.7232(3) 0.3939(3) 0.4911(3) 0.0333(9) Uani 1 1 d . .
C3 C 0.7652(3) 0.4140(3) 0.4195(3) 0.0365(10) Uani 1 1 d . .
H3 H 0.7864 0.4748 0.4086 0.044 Uiso 1 1 calc R U
C2 C 0.7764(3) 0.3463(3) 0.3640(3) 0.0402(11) Uani 1 1 d . .
H2 H 0.8047 0.3594 0.3144 0.048 Uiso 1 1 calc R U
O2 O 0.8017(2) 0.2114(2) 0.66994(18) 0.0412(8) Uani 1 1 d . .
C7 C 0.7207(3) 0.4616(3) 0.5562(3) 0.0370(10) Uani 1 1 d . .
C6 C 0.7027(3) 0.2366(3) 0.4536(3) 0.0357(10) Uani 1 1 d . .
H6 H 0.6832 0.1753 0.4644 0.043 Uiso 1 1 calc R U
C5 C 0.6892(3) 0.3058(3) 0.5084(2) 0.0290(9) Uani 1 1 d . .
C9 C 0.5077(3) 0.3000(3) 0.6920(3) 0.0383(10) Uani 1 1 d . .
C8 C 0.4805(3) 0.3488(3) 0.6237(2) 0.0312(9) Uani 1 1 d . .
C10 C 0.5299(3) 0.2092(3) 0.6689(4) 0.0541(15) Uani 1 1 d . .
C11 C 0.5174(3) 0.2020(3) 0.5859(4) 0.0479(13) Uani 1 1 d . .
C12 C 0.4855(3) 0.2893(3) 0.5585(3) 0.0368(10) Uani 1 1 d . .
C14 C 0.5045(4) 0.3376(5) 0.7739(3) 0.0734(19) Uani 1 1 d . .
H14A H 0.5426 0.3945 0.7763 0.110 Uiso 1 1 calc R U
H14B H 0.5325 0.2926 0.8101 0.110 Uiso 1 1 calc R U
H14C H 0.4363 0.3502 0.7885 0.110 Uiso 1 1 calc R U
C15 C 0.5567(4) 0.1300(5) 0.7218(5) 0.108(3) Uani 1 1 d . .
H15A H 0.4981 0.0932 0.7326 0.162 Uiso 1 1 calc R U
H15B H 0.5833 0.1539 0.7711 0.162 Uiso 1 1 calc R U
H15C H 0.6062 0.0917 0.6961 0.162 Uiso 1 1 calc R U
C16 C 0.5223(4) 0.1158(4) 0.5366(6) 0.103(3) Uani 1 1 d . .
H16A H 0.5193 0.1323 0.4811 0.154 Uiso 1 1 calc R U
H16B H 0.4668 0.0759 0.5496 0.154 Uiso 1 1 calc R U
H16C H 0.5838 0.0835 0.5473 0.154 Uiso 1 1 calc R U
C17 C 0.4566(4) 0.3138(5) 0.4769(3) 0.074(2) Uani 1 1 d . .
H17A H 0.4690 0.2615 0.4422 0.111 Uiso 1 1 calc R U
H17B H 0.4950 0.3667 0.4593 0.111 Uiso 1 1 calc R U
H17C H 0.3866 0.3293 0.4756 0.111 Uiso 1 1 calc R U
C18 C 0.7327(3) 0.2441(3) 0.6477(2) 0.0306(9) Uani 1 1 d . .
C13 C 0.4469(4) 0.4461(3) 0.6207(4) 0.0592(15) Uani 1 1 d . .
H13A H 0.4361 0.4641 0.5661 0.089 Uiso 1 1 calc R U
H13B H 0.4971 0.4858 0.6439 0.089 Uiso 1 1 calc R U
H13C H 0.3855 0.4524 0.6500 0.089 Uiso 1 1 calc R U

loop_
_atom_site_aniso_label
_atom_site_aniso_U_11
_atom_site_aniso_U_22
_atom_site_aniso_U_33
_atom_site_aniso_U_23
_atom_site_aniso_U_13
_atom_site_aniso_U_12
Co1 0.0253(4) 0.0211(4) 0.0362(4) 0.0019(3) -0.0009(3) -0.0026(3)
C1 0.038(2) 0.046(3) 0.034(2) -0.0076(19) -0.0079(19) 0.009(2)
Cl1 0.0639(8) 0.0373(6) 0.0521(7) -0.0111(5) 0.0068(6) -0.0145(6)
N1 0.043(2) 0.0238(18) 0.044(2) -0.0029(15) 0.0064(17) -0.0099(17)
O1 0.053(2) 0.0275(16) 0.066(2) 0.0045(14) 0.0084(18) -0.0139(15)
F1 0.0620(19) 0.0607(18) 0.0417(15) -0.0101(13) 0.0012(14) 0.0036(15)
C4 0.023(2) 0.033(2) 0.044(2) 0.0070(18) -0.0056(18) 0.0045(18)
C3 0.028(2) 0.037(2) 0.044(2) 0.0166(19) -0.003(2) 0.0018(19)
C2 0.033(2) 0.054(3) 0.033(2) 0.007(2) -0.0003(19) 0.004(2)
O2 0.0323(17) 0.051(2) 0.0401(17) 0.0019(14) -0.0043(14) 0.0089(15)
C7 0.033(2) 0.024(2) 0.054(3) 0.0046(19) 0.000(2) -0.0020(19)
C6 0.036(2) 0.035(2) 0.036(2) 0.0030(18) -0.0050(19) -0.001(2)
C5 0.024(2) 0.029(2) 0.034(2) 0.0053(16) -0.0061(17) 0.0020(17)
C9 0.030(2) 0.048(3) 0.036(2) 0.0089(19) 0.0028(19) -0.011(2)
C8 0.025(2) 0.027(2) 0.042(2) -0.0022(16) 0.0030(18) 0.0013(17)
C10 0.023(2) 0.039(3) 0.101(4) 0.033(3) -0.007(3) -0.009(2)
C11 0.023(2) 0.032(2) 0.089(4) -0.017(2) 0.006(2) -0.0063(19)
C12 0.023(2) 0.046(3) 0.041(2) -0.005(2) -0.0015(19) -0.0026(19)
C14 0.055(4) 0.128(6) 0.037(3) 0.000(3) 0.008(3) -0.032(4)
C15 0.038(3) 0.089(5) 0.198(9) 0.107(6) -0.013(4) -0.017(3)
C16 0.037(3) 0.055(4) 0.215(9) -0.072(5) 0.023(4) -0.015(3)
C17 0.042(3) 0.135(6) 0.044(3) -0.008(3) -0.007(3) 0.006(4)
C18 0.034(2) 0.030(2) 0.027(2) -0.0040(16) 0.0050(18) -0.010(2)
C13 0.045(3) 0.036(3) 0.096(4) 0.002(3) 0.007(3) 0.011(2)

loop_
_atom_type_symbol
_atom_type_description
_atom_type_scat_dispersion_real
_atom_type_scat_dispersion_imag
_atom_type_scat_source
C C 0.0181 0.0091 'International Tables Vol C Tables 4.2.6.8 and 6.1.1.4'
H H 0.0000 0.0000 'International Tables Vol C Tables 4.2.6.8 and 6.1.1.4'
Cl Cl 0.3639 0.7018 'International Tables Vol C Tables 4.2.6.8 and 6.1.1.4'
Co Co -2.3653 3.6143 'International Tables Vol C Tables 4.2.6.8 and 6.1.1.4'
F F 0.0727 0.0534 'International Tables Vol C Tables 4.2.6.8 and 6.1.1.4'
N N 0.0311 0.0180 'International Tables Vol C Tables 4.2.6.8 and 6.1.1.4'
O O 0.0492 0.0322 'International Tables Vol C Tables 4.2.6.8 and 6.1.1.4'

loop_
_geom_angle_atom_site_label_1
_geom_angle_atom_site_label_2
_geom_angle_atom_site_label_3
_geom_angle
C18 Co1 N1 94.38(17)
C18 Co1 C5 88.48(17)
N1 Co1 C5 81.05(16)
C18 Co1 C11 110.90(19)
N1 Co1 C11 154.71(19)
C5 Co1 C11 99.8(2)
C18 Co1 C10 93.96(19)
N1 Co1 C10 140.7(2)
C5 Co1 C10 137.5(2)
C11 Co1 C10 40.3(2)
C18 Co1 C12 150.16(18)
N1 Co1 C12 115.09(17)
C5 Co1 C12 91.49(17)
C11 Co1 C12 39.84(19)
C10 Co1 C12 66.60(19)
C18 Co1 C8 152.34(17)
N1 Co1 C8 91.01(16)
C5 Co1 C8 119.17(16)
C11 Co1 C8 66.33(17)
C10 Co1 C8 65.72(18)
C12 Co1 C8 39.12(16)
C18 Co1 C9 113.36(18)
N1 Co1 C9 102.94(17)
C5 Co1 C9 157.12(17)
C11 Co1 C9 67.00(19)
C10 Co1 C9 39.3(2)
C12 Co1 C9 66.26(17)
C8 Co1 C9 39.15(17)
F1 C1 C2 118.6(4)
F1 C1 C6 117.9(4)
C2 C1 C6 123.5(4)
C7 N1 Cl1 114.9(3)
C7 N1 Co1 120.0(3)
Cl1 N1 Co1 124.7(2)
C3 C4 C5 121.3(4)
C3 C4 C7 122.1(4)
C5 C4 C7 116.4(4)
C2 C3 C4 120.3(4)
C2 C3 H3 119.9
C4 C3 H3 119.9
C1 C2 C3 117.9(4)
C1 C2 H2 121.1
C3 C2 H2 121.1
O1 C7 N1 127.0(4)
O1 C7 C4 124.3(4)
N1 C7 C4 108.6(3)
C1 C6 C5 118.3(4)
C1 C6 H6 120.9
C5 C6 H6 120.9
C4 C5 C6 118.8(4)
C4 C5 Co1 112.9(3)
C6 C5 Co1 128.3(3)
C10 C9 C8 107.2(4)
C10 C9 C14 127.4(5)
C8 C9 C14 125.2(5)
C10 C9 Co1 69.1(3)
C8 C9 Co1 70.4(2)
C14 C9 Co1 129.5(3)
C12 C8 C9 109.2(4)
C12 C8 C13 124.9(4)
C9 C8 C13 125.9(4)
C12 C8 Co1 70.1(2)
C9 C8 Co1 70.5(2)
C13 C8 Co1 127.9(3)
C9 C10 C11 108.7(4)
C9 C10 C15 126.8(6)
C11 C10 C15 124.4(6)
C9 C10 Co1 71.6(3)
C11 C10 Co1 69.4(3)
C15 C10 Co1 127.5(4)
C12 C11 C10 107.2(4)
C12 C11 C16 124.9(6)
C10 C11 C16 127.4(6)
C12 C11 Co1 71.3(2)
C10 C11 Co1 70.2(3)
C16 C11 Co1 130.2(4)
C8 C12 C11 107.7(4)
C8 C12 C17 125.2(5)
C11 C12 C17 127.0(5)
C8 C12 Co1 70.8(2)
C11 C12 Co1 68.8(3)
C17 C12 Co1 128.4(4)
C9 C14 H14A 109.5
C9 C14 H14B 109.5
H14A C14 H14B 109.5
C9 C14 H14C 109.5
H14A C14 H14C 109.5
H14B C14 H14C 109.5
C10 C15 H15A 109.5
C10 C15 H15B 109.5
H15A C15 H15B 109.5
C10 C15 H15C 109.5
H15A C15 H15C 109.5
H15B C15 H15C 109.5
C11 C16 H16A 109.5
C11 C16 H16B 109.5
H16A C16 H16B 109.5
C11 C16 H16C 109.5
H16A C16 H16C 109.5
H16B C16 H16C 109.5
C12 C17 H17A 109.5
C12 C17 H17B 109.5
H17A C17 H17B 109.5
C12 C17 H17C 109.5
H17A C17 H17C 109.5
H17B C17 H17C 109.5
O2 C18 Co1 178.4(4)
C8 C13 H13A 109.5
C8 C13 H13B 109.5
H13A C13 H13B 109.5
C8 C13 H13C 109.5
H13A C13 H13C 109.5
H13B C13 H13C 109.5

loop_
_geom_bond_atom_site_label_1
_geom_bond_atom_site_label_2
_geom_bond_distance
Co1 C18 1.781(5)
Co1 N1 1.948(3)
Co1 C5 1.962(4)
Co1 C11 2.073(5)
Co1 C10 2.084(5)
Co1 C12 2.106(4)
Co1 C8 2.115(4)
Co1 C9 2.117(5)
C1 F1 1.363(5)
C1 C2 1.375(7)
C1 C6 1.387(6)
Cl1 N1 1.718(4)
N1 C7 1.351(6)
O1 C7 1.233(5)
C4 C3 1.383(6)
C4 C5 1.397(6)
C4 C7 1.487(6)
C3 C2 1.378(7)
C3 H3 0.9500
C2 H2 0.9500
O2 C18 1.121(5)
C6 C5 1.390(6)
C6 H6 0.9500
C9 C10 1.413(7)
C9 C8 1.418(6)
C9 C14 1.503(7)
C8 C12 1.413(6)
C8 C13 1.491(6)
C10 C11 1.433(8)
C10 C15 1.511(7)
C11 C12 1.424(7)
C11 C16 1.513(7)
C12 C17 1.494(7)
C14 H14A 0.9800
C14 H14B 0.9800
C14 H14C 0.9800
C15 H15A 0.9800
C15 H15B 0.9800
C15 H15C 0.9800
C16 H16A 0.9800
C16 H16B 0.9800
C16 H16C 0.9800
C17 H17A 0.9800
C17 H17B 0.9800
C17 H17C 0.9800
C13 H13A 0.9800
C13 H13B 0.9800
C13 H13C 0.9800

loop_
_geom_torsion_atom_site_label_1
_geom_torsion_atom_site_label_2
_geom_torsion_atom_site_label_3
_geom_torsion_atom_site_label_4
_geom_torsion
C5 C4 C3 C2 -1.6(6)
C7 C4 C3 C2 172.4(4)
F1 C1 C2 C3 -178.5(4)
C6 C1 C2 C3 0.8(7)
C4 C3 C2 C1 -0.5(6)
Cl1 N1 C7 O1 -8.7(6)
Co1 N1 C7 O1 178.1(4)
Cl1 N1 C7 C4 169.1(3)
Co1 N1 C7 C4 -4.2(5)
C3 C4 C7 O1 -0.2(7)
C5 C4 C7 O1 174.0(4)
C3 C4 C7 N1 -178.0(4)
C5 C4 C7 N1 -3.8(5)
F1 C1 C6 C5 -179.7(4)
C2 C1 C6 C5 1.0(7)
C3 C4 C5 C6 3.3(6)
C7 C4 C5 C6 -170.9(4)
C3 C4 C5 Co1 -176.0(3)
C7 C4 C5 Co1 9.7(5)
C1 C6 C5 C4 -3.0(6)
C1 C6 C5 Co1 176.3(3)
C10 C9 C8 C12 0.1(5)
C14 C9 C8 C12 -175.4(4)
Co1 C9 C8 C12 59.6(3)
C10 C9 C8 C13 177.2(4)
C14 C9 C8 C13 1.8(7)
Co1 C9 C8 C13 -123.2(5)
C10 C9 C8 Co1 -59.5(3)
C14 C9 C8 Co1 125.1(5)
C8 C9 C10 C11 0.6(5)
C14 C9 C10 C11 175.8(5)
Co1 C9 C10 C11 -59.8(3)
C8 C9 C10 C15 -176.1(5)
C14 C9 C10 C15 -0.8(8)
Co1 C9 C10 C15 123.6(5)
C8 C9 C10 Co1 60.3(3)
C14 C9 C10 Co1 -124.4(5)
C9 C10 C11 C12 -1.0(5)
C15 C10 C11 C12 175.8(5)
Co1 C10 C11 C12 -62.1(3)
C9 C10 C11 C16 -172.8(5)
C15 C10 C11 C16 3.9(8)
Co1 C10 C11 C16 126.0(5)
C9 C10 C11 Co1 61.1(3)
C15 C10 C11 Co1 -122.1(5)
C9 C8 C12 C11 -0.7(5)
C13 C8 C12 C11 -177.9(4)
Co1 C8 C12 C11 59.2(3)
C9 C8 C12 C17 176.1(5)
C13 C8 C12 C17 -1.1(7)
Co1 C8 C12 C17 -124.1(5)
C9 C8 C12 Co1 -59.8(3)
C13 C8 C12 Co1 122.9(4)
C10 C11 C12 C8 1.0(5)
C16 C11 C12 C8 173.1(4)
Co1 C11 C12 C8 -60.4(3)
C10 C11 C12 C17 -175.7(5)
C16 C11 C12 C17 -3.6(8)
Co1 C11 C12 C17 122.9(5)
C10 C11 C12 Co1 61.4(3)
C16 C11 C12 Co1 -126.5(5)
